data_7134618
loop_
_publ_author_name
'Shiokawa, Takumi'
'Fukazawa, Aiko'

_publ_section_title
;
 Rethinking aromaticity of reduced thienoquinoids: insights from an
 S-Pechmann dye dianion
;
_journal_issue 55
_journal_name_full 'Chemical Communications'
_journal_page_first 10095
_journal_page_last 10098
_journal_paper_doi 10.1039/D5CC02327K
_journal_volume 61
_journal_year 2025
_chemical_formula_moiety 'C28 H28 O2 S2'
_chemical_formula_sum 'C28 H28 O2 S2'
_chemical_formula_weight 460.62
_chemical_melting_point 316.6(5)
_chemical_name_common 1a
_chemical_name_systematic 5,5'-Bis(4-tert-butylphenyl)-3,3'-bi[thiophen-3(2H)-ylidene]-2,2'-dione
_space_group_crystal_system orthorhombic
_space_group_IT_number 61
_space_group_name_Hall '-P 2ac 2ab'
_space_group_name_H-M_alt 'P b c a'
_atom_sites_solution_hydrogens geom
_atom_sites_solution_primary dual
_audit_creation_date 2025-04-25
_audit_creation_method
;
Olex2 1.5
(compiled 2025.04.05 svn.rf049d14d for OlexSys, GUI svn.r7221)
;
_audit_update_record
;
2025-04-25 deposited with the CCDC.	2025-05-28 downloaded from the CCDC.
;
_cell_angle_alpha 90
_cell_angle_beta 90
_cell_angle_gamma 90
_cell_formula_units_Z 12
_cell_length_a 7.83060(10)
_cell_length_b 30.1726(3)
_cell_length_c 30.2525(3)
_cell_measurement_reflns_used 70698
_cell_measurement_temperature 100(2)
_cell_measurement_theta_max 21.4570
_cell_measurement_theta_min 1.6080
_cell_volume 7147.74(14)
_computing_cell_refinement 'CrysAlisPro 1.171.42.94a (Rigaku OD, 2023)'
_computing_data_collection 'CrysAlisPro 1.171.42.94a (Rigaku OD, 2023)'
_computing_data_reduction 'CrysAlisPro 1.171.42.94a (Rigaku OD, 2023)'
_computing_molecular_graphics 'Olex2 1.5 (Dolomanov et al., 2009)'
_computing_publication_material 'Olex2 1.5 (Dolomanov et al., 2009)'
_computing_structure_refinement 'SHELXL 2019/3 (Sheldrick, 2015)'
_computing_structure_solution 'SHELXT 2018/2 (Sheldrick, 2018)'
_diffrn_ambient_temperature 100(2)
_diffrn_detector 'Hybrid Pixel Array Detector'
_diffrn_detector_area_resol_mean 5.8140
_diffrn_measured_fraction_theta_full 0.999
_diffrn_measured_fraction_theta_max 0.999
_diffrn_measurement_details
;
List of Runs (angles in degrees, time in seconds):

  # Type    Start    End  Width  t~exp~   \w     \q     \k     \f   Frames
#--------------------------------------------------------------------------
  1  \w      0.00 180.00   1.00    1.00    --    0.00  45.00   0.00  180
  2  \w      0.00 180.00   1.00    1.00    --    0.00  45.00 -90.00  180
  3  \w      0.00 180.00   1.00    1.00    --    0.00  45.00-180.00  180
;
_diffrn_measurement_device 'abstract diffractometer'
_diffrn_measurement_device_type 'esperanto-CrysAlisPro-abstract goniometer imported esperanto images'
_diffrn_measurement_method '\w scans'
_diffrn_orient_matrix_type 'CrysAlisPro convention (1999,Acta A55,543-557)'
_diffrn_orient_matrix_UB_11 -0.0169356000
_diffrn_orient_matrix_UB_12 -0.0130014000
_diffrn_orient_matrix_UB_13 0.0000740000
_diffrn_orient_matrix_UB_21 -0.0007074000
_diffrn_orient_matrix_UB_22 0.0001622000
_diffrn_orient_matrix_UB_23 0.0136875000
_diffrn_orient_matrix_UB_31 -0.0500707000
_diffrn_orient_matrix_UB_32 0.0043801000
_diffrn_orient_matrix_UB_33 -0.0002219000
_diffrn_radiation_monochromator synchrotron
_diffrn_radiation_probe x-ray
_diffrn_radiation_type synchrotron
_diffrn_radiation_wavelength 0.414
_diffrn_reflns_av_R_equivalents 0.0672
_diffrn_reflns_av_unetI/netI 0.0314
_diffrn_reflns_Laue_measured_fraction_full 0.999
_diffrn_reflns_Laue_measured_fraction_max 0.999
_diffrn_reflns_limit_h_max 10
_diffrn_reflns_limit_h_min -10
_diffrn_reflns_limit_k_max 39
_diffrn_reflns_limit_k_min -39
_diffrn_reflns_limit_l_max 39
_diffrn_reflns_limit_l_min -39
_diffrn_reflns_number 148754
_diffrn_reflns_point_group_measured_fraction_full 0.999
_diffrn_reflns_point_group_measured_fraction_max 0.999
_diffrn_reflns_theta_full 14.383
_diffrn_reflns_theta_max 15.595
_diffrn_reflns_theta_min 1.568
_diffrn_source synchrotron
_exptl_absorpt_coefficient_mu 0.068
_exptl_absorpt_correction_T_max 1.00000
_exptl_absorpt_correction_T_min 0.33178
_exptl_absorpt_correction_type multi-scan
_exptl_absorpt_process_details
;
CrysAlisPro 1.171.42.94a (Rigaku Oxford Diffraction, 2023)
Empirical absorption correction using spherical harmonics,
implemented in SCALE3 ABSPACK scaling algorithm.
;
_exptl_crystal_colour blue
_exptl_crystal_colour_primary blue
_exptl_crystal_density_diffrn 1.284
_exptl_crystal_description needle
_exptl_crystal_F_000 2928
_exptl_crystal_preparation 'slow diffusion of hexane into a solution of 1a'
_exptl_crystal_size_max 0.01
_exptl_crystal_size_mid 0.01
_exptl_crystal_size_min 0.01
_refine_diff_density_max 0.228
_refine_diff_density_min -0.276
_refine_diff_density_rms 0.083
_refine_ls_extinction_method none
_refine_ls_goodness_of_fit_ref 1.035
_refine_ls_hydrogen_treatment constr
_refine_ls_matrix_type full
_refine_ls_number_parameters 504
_refine_ls_number_reflns 8198
_refine_ls_number_restraints 6
_refine_ls_restrained_S_all 1.053
_refine_ls_R_factor_all 0.0366
_refine_ls_R_factor_gt 0.0332
_refine_ls_shift/su_max 0.001
_refine_ls_shift/su_mean 0.000
_refine_ls_structure_factor_coef Fsqd
_refine_ls_weighting_details 'w=1/[\s^2^(Fo^2^)+(0.0585P)^2^+1.4393P] where P=(Fo^2^+2Fc^2^)/3'
_refine_ls_weighting_scheme calc
_refine_ls_wR_factor_gt 0.1024
_refine_ls_wR_factor_ref 0.1062
_reflns_Friedel_coverage 0.000
_reflns_number_gt 7262
_reflns_number_total 8198
_reflns_threshold_expression 'I > 2\s(I)'
_cod_data_source_file d5cc02327k2.cif
_cod_data_source_block 1a
_cod_depositor_comments
;
The following automatic conversions were performed:

data item '_chemical_melting_point' value '316.2-317.1' was changed
to '316.6(5)' -- the average value was taken and precision was
estimated.

Automatic conversion script
Id: cif_fix_values 8170 2020-07-09 18:12:32Z antanas 

 Adding full bibliography for 7134618--7134620.cif.
;
_cod_original_cell_volume 7147.75(14)
_cod_database_code 7134618
_shelx_shelxl_version_number 2019/3
_shelx_space_group_comment
;
The symmetry employed for this shelxl refinement is uniquely defined
by the following loop, which should always be used as a source of
symmetry information in preference to the above space-group names.
They are only intended as comments.
;
_cell_oxdiff_angle_alpha 90.0405(9)
_cell_oxdiff_angle_beta 89.9900(9)
_cell_oxdiff_angle_gamma 90.0241(8)
_cell_oxdiff_length_a 7.83143(8)
_cell_oxdiff_length_b 30.1748(3)
_cell_oxdiff_length_c 30.2470(3)
_cell_oxdiff_measurement_reflns_used 69058
_cell_oxdiff_volume 7147.72(13)
_olex2_refinement_description
;
1. Fixed Uiso
 At 1.2 times of:
  All C(H) groups
 At 1.5 times of:
  All C(H,H,H) groups
2. Restrained distances
 C39-C40 \\sim C39-C40A
 with sigma of 0.02
 C39-C41 \\sim C39-C41A
 with sigma of 0.02
 C39-C42 \\sim C39-C42A
 with sigma of 0.02
 C11-C13 \\sim C11-C13A
 with sigma of 0.02
 C11-C12 \\sim C11-C12A
 with sigma of 0.02
 C11-C14 \\sim C11-C14A
 with sigma of 0.02
3. Others
 Sof(C41A)=Sof(H41D)=Sof(H41E)=Sof(H41F)=Sof(C40A)=Sof(H40D)=Sof(H40E)=
 Sof(H40F)=Sof(C42A)=Sof(H42D)=Sof(H42E)=Sof(H42F)=1-FVAR(1)
 Sof(C40)=Sof(H40A)=Sof(H40B)=Sof(H40C)=Sof(C41)=Sof(H41A)=Sof(H41B)=Sof(H41C)=
 Sof(C42)=Sof(H42A)=Sof(H42B)=Sof(H42C)=FVAR(1)
 Sof(C13A)=Sof(H13D)=Sof(H13E)=Sof(H13F)=Sof(C14A)=Sof(H14D)=Sof(H14E)=
 Sof(H14F)=Sof(C12A)=Sof(H12D)=Sof(H12E)=Sof(H12F)=1-FVAR(2)
 Sof(C13)=Sof(H13A)=Sof(H13B)=Sof(H13C)=Sof(C12)=Sof(H12A)=Sof(H12B)=Sof(H12C)=
 Sof(C14)=Sof(H14A)=Sof(H14B)=Sof(H14C)=FVAR(2)
4.a Aromatic/amide H refined with riding coordinates:
 C31(H31), C17(H17), C3(H3), C21(H21), C23(H23), C35(H35), C6(H6), C7(H7),
 C34(H34), C20(H20), C37(H37), C8(H8), C9(H9), C22(H22), C36(H36)
4.b Idealised Me refined as rotating group:
 C27(H27A,H27B,H27C), C28(H28A,H28B,H28C), C13(H13A,H13B,H13C), C12(H12A,H12B,
 H12C), C26(H26A,H26B,H26C), C14(H14A,H14B,H14C), C40(H40A,H40B,H40C), C41(H41A,
 H41B,H41C), C42(H42A,H42B,H42C), C41A(H41D,H41E,H41F), C40A(H40D,H40E,H40F),
 C42A(H42D,H42E,H42F), C13A(H13D,H13E,H13F), C14A(H14D,H14E,H14F), C12A(H12D,
 H12E,H12F)
;
_olex2_submission_special_instructions 'No special instructions were received'
_oxdiff_exptl_absorpt_empirical_details
;
Empirical correction (ABSPACK) includes:
- Absorption correction using spherical harmonics
- Frame scaling
- Detector area scaling
;
_oxdiff_exptl_absorpt_empirical_full_max 1.666
_oxdiff_exptl_absorpt_empirical_full_min 0.390

loop_
_space_group_symop_operation_xyz
'x, y, z'
'-x+1/2, -y, z+1/2'
'-x, y+1/2, -z+1/2'
'x+1/2, -y+1/2, -z'
'-x, -y, -z'
'x-1/2, y, -z-1/2'
'x, -y-1/2, z-1/2'
'-x-1/2, y-1/2, z'

loop_
_atom_site_label
_atom_site_type_symbol
_atom_site_fract_x
_atom_site_fract_y
_atom_site_fract_z
_atom_site_U_iso_or_equiv
_atom_site_adp_type
_atom_site_occupancy
_atom_site_site_symmetry_order
_atom_site_calc_flag
_atom_site_refinement_flags_posn
_atom_site_refinement_flags_adp
_atom_site_refinement_flags_occupancy
_atom_site_disorder_assembly
_atom_site_disorder_group
S3 S 0.87282(3) 0.49902(2) 0.44577(2) 0.02159(8) Uani 1 1 d . . . . .
S1 S -0.36981(3) 0.49399(2) 0.27985(2) 0.02139(8) Uani 1 1 d . . . . .
S2 S 0.37612(3) 0.49778(2) 0.38793(2) 0.02142(8) Uani 1 1 d . . . . .
O1 O -0.13092(9) 0.55599(2) 0.28150(2) 0.02369(16) Uani 1 1 d . . . . .
O2 O 0.13774(9) 0.43528(2) 0.38759(2) 0.02337(16) Uani 1 1 d . . . . .
O3 O 0.63462(9) 0.43671(2) 0.45029(2) 0.02384(16) Uani 1 1 d . . . . .
C19 C 0.46230(12) 0.57777(3) 0.34774(3) 0.01964(18) Uani 1 1 d . . . . .
C5 C -0.46150(12) 0.41391(3) 0.31802(3) 0.02050(19) Uani 1 1 d . . . . .
C33 C 0.96035(12) 0.58135(3) 0.48049(3) 0.02007(18) Uani 1 1 d . . . . .
C30 C 0.58110(12) 0.50486(3) 0.49235(3) 0.01830(18) Uani 1 1 d . . . . .
C31 C 0.67941(12) 0.54401(3) 0.50064(3) 0.01940(18) Uani 1 1 d . . . . .
H31 H 0.641179 0.566899 0.519796 0.023 Uiso 1 1 calc R U . . .
C16 C 0.08460(12) 0.50030(3) 0.34089(3) 0.01816(18) Uani 1 1 d . . . . .
C18 C 0.33541(12) 0.54244(3) 0.35179(3) 0.01855(18) Uani 1 1 d . . . . .
C17 C 0.18244(12) 0.53890(3) 0.33023(3) 0.01920(18) Uani 1 1 d . . . . .
H17 H 0.143968 0.560510 0.309674 0.023 Uiso 1 1 calc R U . . .
C15 C 0.17965(12) 0.47100(3) 0.37281(3) 0.01880(18) Uani 1 1 d . . . . .
C2 C -0.07702(12) 0.48947(3) 0.32604(3) 0.01822(18) Uani 1 1 d . . . . .
C4 C -0.32997(12) 0.44828(3) 0.31478(3) 0.01934(18) Uani 1 1 d . . . . .
C3 C -0.17613(12) 0.45080(3) 0.33613(3) 0.01972(18) Uani 1 1 d . . . . .
H3 H -0.137931 0.428623 0.356110 0.024 Uiso 1 1 calc R U . . .
C32 C 0.83259(12) 0.54601(3) 0.47889(3) 0.01905(18) Uani 1 1 d . . . . .
C1 C -0.17238(12) 0.51980(3) 0.29521(3) 0.01889(18) Uani 1 1 d . . . . .
C29 C 0.67616(12) 0.47344(3) 0.46260(3) 0.01909(18) Uani 1 1 d . . . . .
C21 C 0.45565(12) 0.60848(3) 0.31293(3) 0.0233(2) Uani 1 1 d . . . . .
H21 H 0.366345 0.606670 0.291753 0.028 Uiso 1 1 calc R U . . .
C23 C 0.57873(13) 0.64159(3) 0.30914(3) 0.0248(2) Uani 1 1 d . . . . .
H23 H 0.571452 0.662040 0.285338 0.030 Uiso 1 1 calc R U . . .
C10 C -0.72726(13) 0.34989(3) 0.32458(3) 0.0240(2) Uani 1 1 d . . . . .
C38 C 1.21352(13) 0.64899(3) 0.48398(3) 0.0242(2) Uani 1 1 d . . . . .
C24 C 0.71309(13) 0.64554(3) 0.33952(3) 0.0234(2) Uani 1 1 d . . . . .
C35 C 0.95411(13) 0.61460(3) 0.51283(3) 0.0252(2) Uani 1 1 d . . . . .
H35 H 0.864417 0.614589 0.533980 0.030 Uiso 1 1 calc R U . . .
C6 C -0.60097(13) 0.41403(4) 0.28897(3) 0.0265(2) Uani 1 1 d . . . . .
H6 H -0.606964 0.435961 0.266493 0.032 Uiso 1 1 calc R U . . .
C7 C -0.45616(13) 0.38081(3) 0.35071(4) 0.0271(2) Uani 1 1 d . . . . .
H7 H -0.363310 0.379759 0.370899 0.033 Uiso 1 1 calc R U . . .
C34 C 1.09533(13) 0.58266(4) 0.44996(3) 0.0269(2) Uani 1 1 d . . . . .
H34 H 1.102566 0.560559 0.427673 0.032 Uiso 1 1 calc R U . . .
C20 C 0.59690(13) 0.58156(3) 0.37827(3) 0.0261(2) Uani 1 1 d . . . . .
H20 H 0.604746 0.561121 0.402063 0.031 Uiso 1 1 calc R U . . .
C37 C 1.07798(14) 0.64758(3) 0.51424(3) 0.0268(2) Uani 1 1 d . . . . .
H37 H 1.070567 0.669835 0.536370 0.032 Uiso 1 1 calc R U . . .
C8 C -0.73067(13) 0.38277(4) 0.29235(3) 0.0276(2) Uani 1 1 d . . . . .
H8 H -0.823664 0.383883 0.272214 0.033 Uiso 1 1 calc R U . . .
C9 C -0.58628(14) 0.34963(3) 0.35358(4) 0.0285(2) Uani 1 1 d . . . . .
H9 H -0.580062 0.327435 0.375793 0.034 Uiso 1 1 calc R U . . .
C22 C 0.71845(13) 0.61477(4) 0.37409(4) 0.0282(2) Uani 1 1 d . . . . .
H22 H 0.807698 0.616662 0.395281 0.034 Uiso 1 1 calc R U . . .
C36 C 1.21848(14) 0.61575(4) 0.45183(4) 0.0291(2) Uani 1 1 d . . . . .
H36 H 1.308316 0.615788 0.430725 0.035 Uiso 1 1 calc R U . . .
C11 C -0.87199(13) 0.31591(3) 0.32981(4) 0.0269(2) Uani 1 1 d D . . . .
C25 C 0.85262(13) 0.68113(3) 0.33560(4) 0.0277(2) Uani 1 1 d . . . . .
C27 C 1.02753(14) 0.65855(4) 0.33084(4) 0.0343(3) Uani 1 1 d . . . . .
H27A H 1.050693 0.640637 0.357183 0.051 Uiso 1 1 calc R U . . .
H27B H 1.116417 0.681191 0.327637 0.051 Uiso 1 1 calc R U . . .
H27C H 1.027039 0.639429 0.304654 0.051 Uiso 1 1 calc R U . . .
C28 C 0.82582(15) 0.71126(4) 0.29501(5) 0.0397(3) Uani 1 1 d . . . . .
H28A H 0.828702 0.693284 0.268044 0.060 Uiso 1 1 calc R U . . .
H28B H 0.916816 0.733531 0.293867 0.060 Uiso 1 1 calc R U . . .
H28C H 0.714893 0.726123 0.297332 0.060 Uiso 1 1 calc R U . . .
C13 C -0.94907(16) 0.32074(4) 0.37628(4) 0.0325(3) Uani 0.889(2) 1 d D . P A 1
H13A H -1.043517 0.299713 0.379758 0.049 Uiso 0.889(2) 1 calc R U P A 1
H13B H -0.991706 0.351018 0.380216 0.049 Uiso 0.889(2) 1 calc R U P A 1
H13C H -0.861154 0.314557 0.398493 0.049 Uiso 0.889(2) 1 calc R U P A 1
C12 C -0.80194(17) 0.26921(4) 0.32321(5) 0.0337(3) Uani 0.889(2) 1 d D . P A 1
H12A H -0.710545 0.263678 0.344639 0.051 Uiso 0.889(2) 1 calc R U P A 1
H12B H -0.756466 0.266355 0.293162 0.051 Uiso 0.889(2) 1 calc R U P A 1
H12C H -0.893792 0.247589 0.327579 0.051 Uiso 0.889(2) 1 calc R U P A 1
C26 C 0.85020(18) 0.71013(5) 0.37747(5) 0.0470(3) Uani 1 1 d . . . . .
H26A H 0.737360 0.723782 0.380750 0.070 Uiso 1 1 calc R U . . .
H26B H 0.937109 0.733358 0.374928 0.070 Uiso 1 1 calc R U . . .
H26C H 0.874591 0.691693 0.403384 0.070 Uiso 1 1 calc R U . . .
C14 C -1.01778(16) 0.32399(4) 0.29589(5) 0.0355(3) Uani 0.889(2) 1 d D . P A 1
H14A H -1.108792 0.302193 0.300584 0.053 Uiso 0.889(2) 1 calc R U P A 1
H14B H -0.972696 0.320934 0.265827 0.053 Uiso 0.889(2) 1 calc R U P A 1
H14C H -1.063795 0.353926 0.299879 0.053 Uiso 0.889(2) 1 calc R U P A 1
C39 C 1.35426(13) 0.68438(3) 0.48600(4) 0.0290(2) Uani 1 1 d D . . . .
C40 C 1.32469(18) 0.71858(5) 0.52284(6) 0.0420(4) Uani 0.846(2) 1 d D . P B 1
H40A H 1.324533 0.703569 0.551566 0.063 Uiso 0.846(2) 1 calc R U P B 1
H40B H 1.214466 0.733251 0.518245 0.063 Uiso 0.846(2) 1 calc R U P B 1
H40C H 1.416222 0.740718 0.522201 0.063 Uiso 0.846(2) 1 calc R U P B 1
C41 C 1.52623(16) 0.66233(4) 0.49301(5) 0.0355(3) Uani 0.846(2) 1 d D . P B 1
H41A H 1.615547 0.685037 0.494469 0.053 Uiso 0.846(2) 1 calc R U P B 1
H41B H 1.549855 0.642177 0.468357 0.053 Uiso 0.846(2) 1 calc R U P B 1
H41C H 1.524376 0.645544 0.520736 0.053 Uiso 0.846(2) 1 calc R U P B 1
C42 C 1.3571(2) 0.70994(6) 0.44089(6) 0.0466(4) Uani 0.846(2) 1 d D . P B 1
H42A H 1.245264 0.723573 0.435704 0.070 Uiso 0.846(2) 1 calc R U P B 1
H42B H 1.382773 0.689168 0.416888 0.070 Uiso 0.846(2) 1 calc R U P B 1
H42C H 1.444928 0.733047 0.441875 0.070 Uiso 0.846(2) 1 calc R U P B 1
C41A C 1.5075(10) 0.6734(3) 0.4564(3) 0.040(2) Uani 0.154(2) 1 d D . P B 2
H41D H 1.599086 0.694895 0.461804 0.060 Uiso 0.154(2) 1 calc R U P B 2
H41E H 1.472803 0.674830 0.425343 0.060 Uiso 0.154(2) 1 calc R U P B 2
H41F H 1.548679 0.643515 0.463253 0.060 Uiso 0.154(2) 1 calc R U P B 2
C40A C 1.4423(10) 0.6766(3) 0.5362(2) 0.0381(19) Uani 0.154(2) 1 d D . P B 2
H40D H 1.536590 0.697557 0.540283 0.057 Uiso 0.154(2) 1 calc R U P B 2
H40E H 1.485698 0.646225 0.538353 0.057 Uiso 0.154(2) 1 calc R U P B 2
H40F H 1.355803 0.681518 0.559062 0.057 Uiso 0.154(2) 1 calc R U P B 2
C42A C 1.2859(10) 0.7271(2) 0.4843(3) 0.042(2) Uani 0.154(2) 1 d D . P B 2
H42D H 1.196916 0.730145 0.506893 0.063 Uiso 0.154(2) 1 calc R U P B 2
H42E H 1.236300 0.732337 0.455031 0.063 Uiso 0.154(2) 1 calc R U P B 2
H42F H 1.376481 0.748824 0.489836 0.063 Uiso 0.154(2) 1 calc R U P B 2
C13A C -0.8294(14) 0.2811(4) 0.3738(5) 0.046(3) Uani 0.111(2) 1 d D . P A 2
H13D H -0.809327 0.298872 0.400442 0.069 Uiso 0.111(2) 1 calc R U P A 2
H13E H -0.727550 0.263427 0.367268 0.069 Uiso 0.111(2) 1 calc R U P A 2
H13F H -0.926991 0.261418 0.378640 0.069 Uiso 0.111(2) 1 calc R U P A 2
C14A C -1.0328(13) 0.3336(4) 0.3391(4) 0.039(3) Uani 0.111(2) 1 d D . P A 2
H14D H -1.115026 0.309452 0.343159 0.058 Uiso 0.111(2) 1 calc R U P A 2
H14E H -1.069563 0.352435 0.314488 0.058 Uiso 0.111(2) 1 calc R U P A 2
H14F H -1.026736 0.351337 0.366201 0.058 Uiso 0.111(2) 1 calc R U P A 2
C12A C -0.8533(18) 0.2818(4) 0.2922(5) 0.057(5) Uani 0.111(2) 1 d D . P A 2
H12D H -0.735561 0.270801 0.291417 0.086 Uiso 0.111(2) 1 calc R U P A 2
H12E H -0.880780 0.295940 0.263907 0.086 Uiso 0.111(2) 1 calc R U P A 2
H12F H -0.931561 0.256998 0.297330 0.086 Uiso 0.111(2) 1 calc R U P A 2

loop_
_atom_site_aniso_label
_atom_site_aniso_U_11
_atom_site_aniso_U_22
_atom_site_aniso_U_33
_atom_site_aniso_U_23
_atom_site_aniso_U_13
_atom_site_aniso_U_12
S3 0.01981(14) 0.02181(14) 0.02315(15) -0.00372(9) 0.00338(8) 0.00023(8)
S1 0.01895(14) 0.02204(13) 0.02319(15) 0.00360(8) -0.00302(8) 0.00004(8)
S2 0.02010(15) 0.02178(13) 0.02237(15) 0.00325(8) -0.00380(8) -0.00019(8)
O1 0.0232(4) 0.0210(3) 0.0268(4) 0.0047(3) 0.0002(3) 0.0001(3)
O2 0.0243(4) 0.0203(3) 0.0256(4) 0.0038(3) 0.0000(3) 0.0003(3)
O3 0.0238(3) 0.0205(3) 0.0272(4) -0.0040(3) 0.0004(3) 0.0005(3)
C19 0.0181(4) 0.0192(4) 0.0216(4) -0.0024(3) 0.0006(3) 0.0004(3)
C5 0.0195(4) 0.0211(4) 0.0210(4) -0.0015(3) 0.0005(3) -0.0002(3)
C33 0.0186(4) 0.0209(4) 0.0206(4) 0.0018(3) -0.0002(3) 0.0000(3)
C30 0.0195(5) 0.0191(4) 0.0162(4) -0.0005(3) -0.0007(3) 0.0011(3)
C31 0.0196(4) 0.0194(4) 0.0192(4) -0.0010(3) 0.0004(3) -0.0003(3)
C16 0.0194(4) 0.0190(4) 0.0161(4) -0.0001(3) 0.0000(3) 0.0011(3)
C18 0.0204(4) 0.0180(4) 0.0173(4) -0.0003(3) 0.0010(3) 0.0013(3)
C17 0.0195(4) 0.0189(4) 0.0192(4) 0.0005(3) -0.0002(3) -0.0003(3)
C15 0.0191(4) 0.0203(4) 0.0170(4) -0.0012(3) 0.0012(3) 0.0013(3)
C2 0.0193(4) 0.0192(4) 0.0162(4) -0.0001(3) 0.0006(3) 0.0008(3)
C4 0.0197(4) 0.0192(4) 0.0191(4) -0.0002(3) 0.0014(3) 0.0005(3)
C3 0.0199(4) 0.0192(4) 0.0200(4) 0.0012(3) -0.0004(3) -0.0001(3)
C32 0.0204(4) 0.0190(4) 0.0177(4) -0.0005(3) -0.0012(3) 0.0012(3)
C1 0.0184(4) 0.0211(4) 0.0171(4) -0.0005(3) 0.0008(3) 0.0018(3)
C29 0.0189(4) 0.0211(4) 0.0172(4) 0.0002(3) -0.0014(3) 0.0019(3)
C21 0.0217(5) 0.0235(4) 0.0247(5) 0.0013(4) -0.0035(3) -0.0013(4)
C23 0.0238(5) 0.0215(4) 0.0290(5) 0.0038(4) -0.0009(4) -0.0007(4)
C10 0.0222(5) 0.0211(4) 0.0287(5) -0.0046(4) 0.0025(4) -0.0025(4)
C38 0.0216(4) 0.0226(4) 0.0285(5) 0.0018(4) 0.0003(4) -0.0022(4)
C24 0.0199(4) 0.0198(4) 0.0307(5) -0.0041(4) 0.0010(4) -0.0011(3)
C35 0.0234(5) 0.0255(5) 0.0268(5) -0.0037(4) 0.0057(4) -0.0025(4)
C6 0.0253(5) 0.0294(5) 0.0248(5) 0.0041(4) -0.0036(4) -0.0046(4)
C7 0.0237(5) 0.0266(5) 0.0310(5) 0.0049(4) -0.0056(4) -0.0029(4)
C34 0.0262(5) 0.0293(5) 0.0250(5) -0.0061(4) 0.0052(4) -0.0039(4)
C20 0.0254(5) 0.0280(5) 0.0248(5) 0.0036(4) -0.0052(4) -0.0039(4)
C37 0.0260(5) 0.0242(5) 0.0303(5) -0.0056(4) 0.0050(4) -0.0023(4)
C8 0.0236(5) 0.0324(5) 0.0269(5) 0.0005(4) -0.0045(4) -0.0055(4)
C9 0.0276(5) 0.0246(5) 0.0333(5) 0.0064(4) -0.0036(4) -0.0027(4)
C22 0.0240(5) 0.0311(5) 0.0294(5) 0.0003(4) -0.0073(4) -0.0062(4)
C36 0.0245(5) 0.0329(5) 0.0299(5) -0.0033(4) 0.0087(4) -0.0063(4)
C11 0.0241(5) 0.0220(5) 0.0346(5) -0.0016(4) -0.0006(4) -0.0041(4)
C25 0.0216(5) 0.0212(5) 0.0402(6) -0.0032(4) 0.0011(4) -0.0035(4)
C27 0.0233(5) 0.0286(5) 0.0511(7) 0.0023(5) 0.0010(5) -0.0014(4)
C28 0.0292(5) 0.0270(5) 0.0628(8) 0.0114(5) 0.0005(5) -0.0039(4)
C13 0.0312(6) 0.0273(6) 0.0390(7) 0.0017(5) 0.0066(5) -0.0061(5)
C12 0.0323(6) 0.0213(6) 0.0475(8) -0.0043(5) -0.0030(6) -0.0008(5)
C26 0.0420(7) 0.0386(7) 0.0603(8) -0.0220(6) 0.0108(6) -0.0161(5)
C14 0.0268(6) 0.0311(6) 0.0487(8) 0.0064(5) -0.0113(5) -0.0087(5)
C39 0.0228(5) 0.0235(5) 0.0407(6) -0.0015(4) 0.0039(4) -0.0046(4)
C40 0.0306(7) 0.0285(7) 0.0668(11) -0.0159(7) 0.0080(7) -0.0070(5)
C41 0.0227(6) 0.0274(6) 0.0563(9) -0.0015(6) -0.0013(6) -0.0007(5)
C42 0.0408(8) 0.0430(9) 0.0558(10) 0.0214(7) -0.0046(7) -0.0165(6)
C41A 0.036(4) 0.035(4) 0.049(5) -0.012(3) 0.013(3) -0.017(3)
C40A 0.039(4) 0.036(4) 0.040(4) -0.001(3) -0.006(3) -0.013(3)
C42A 0.033(4) 0.022(3) 0.070(6) 0.009(3) 0.002(4) -0.007(3)
C13A 0.025(5) 0.028(5) 0.084(9) 0.017(5) 0.001(5) -0.007(4)
C14A 0.033(5) 0.035(6) 0.048(6) 0.007(5) 0.004(5) -0.005(4)
C12A 0.049(7) 0.036(7) 0.087(11) -0.029(7) 0.029(7) -0.030(6)

loop_
_atom_type_symbol
_atom_type_description
_atom_type_scat_dispersion_real
_atom_type_scat_dispersion_imag
_atom_type_scat_source
C C -0.0001 0.0005 'International Tables Vol C Tables 4.2.6.8 and 6.1.1.4'
H H 0.0000 0.0000 'International Tables Vol C Tables 4.2.6.8 and 6.1.1.4'
O O 0.0017 0.0018 'International Tables Vol C Tables 4.2.6.8 and 6.1.1.4'
S S 0.0446 0.0410 'International Tables Vol C Tables 4.2.6.8 and 6.1.1.4'

loop_
_geom_angle_atom_site_label_1
_geom_angle_atom_site_label_2
_geom_angle_atom_site_label_3
_geom_angle
_geom_angle_site_symmetry_1
_geom_angle_site_symmetry_3
_geom_angle_publ_flag
C32 S3 C29 91.79(4) . . ?
C4 S1 C1 91.82(4) . . ?
C18 S2 C15 91.78(4) . . ?
C21 C19 C18 121.25(8) . . ?
C21 C19 C20 117.82(9) . . ?
C20 C19 C18 120.91(8) . . ?
C6 C5 C4 120.27(9) . . ?
C6 C5 C7 117.77(9) . . ?
C7 C5 C4 121.94(8) . . ?
C35 C33 C32 121.38(8) . . ?
C35 C33 C34 117.72(9) . . ?
C34 C33 C32 120.90(8) . . ?
C30 C30 C31 127.56(11) 5_666 . ?
C30 C30 C29 121.41(10) 5_666 . ?
C31 C30 C29 111.01(8) . . ?
C30 C31 H31 122.5 . . ?
C32 C31 C30 115.03(8) . . ?
C32 C31 H31 122.5 . . ?
C17 C16 C15 110.96(8) . . ?
C2 C16 C17 127.55(9) . . ?
C2 C16 C15 121.47(8) . . ?
C19 C18 S2 119.07(7) . . ?
C17 C18 S2 113.21(7) . . ?
C17 C18 C19 127.72(8) . . ?
C16 C17 H17 122.4 . . ?
C18 C17 C16 115.14(8) . . ?
C18 C17 H17 122.4 . . ?
O2 C15 S2 122.53(7) . . ?
O2 C15 C16 128.67(9) . . ?
C16 C15 S2 108.80(6) . . ?
C16 C2 C3 128.22(9) . . ?
C16 C2 C1 120.79(8) . . ?
C3 C2 C1 110.99(8) . . ?
C5 C4 S1 117.96(7) . . ?
C3 C4 S1 113.24(7) . . ?
C3 C4 C5 128.79(9) . . ?
C2 C3 H3 122.6 . . ?
C4 C3 C2 114.89(8) . . ?
C4 C3 H3 122.6 . . ?
C33 C32 S3 118.84(7) . . ?
C31 C32 S3 113.19(7) . . ?
C31 C32 C33 127.97(8) . . ?
O1 C1 S1 122.25(7) . . ?
O1 C1 C2 128.81(9) . . ?
C2 C1 S1 108.93(6) . . ?
O3 C29 S3 122.36(7) . . ?
O3 C29 C30 128.78(9) . . ?
C30 C29 S3 108.85(6) . . ?
C19 C21 H21 119.7 . . ?
C23 C21 C19 120.63(9) . . ?
C23 C21 H21 119.7 . . ?
C21 C23 H23 119.1 . . ?
C21 C23 C24 121.76(9) . . ?
C24 C23 H23 119.1 . . ?
C8 C10 C9 117.05(9) . . ?
C8 C10 C11 122.27(9) . . ?
C9 C10 C11 120.65(9) . . ?
C37 C38 C39 122.57(9) . . ?
C36 C38 C37 116.97(9) . . ?
C36 C38 C39 120.44(9) . . ?
C23 C24 C25 122.85(9) . . ?
C22 C24 C23 117.13(9) . . ?
C22 C24 C25 120.01(9) . . ?
C33 C35 H35 119.7 . . ?
C37 C35 C33 120.60(9) . . ?
C37 C35 H35 119.7 . . ?
C5 C6 H6 119.3 . . ?
C8 C6 C5 121.43(9) . . ?
C8 C6 H6 119.3 . . ?
C5 C7 H7 119.9 . . ?
C9 C7 C5 120.20(9) . . ?
C9 C7 H7 119.9 . . ?
C33 C34 H34 119.5 . . ?
C36 C34 C33 121.06(9) . . ?
C36 C34 H34 119.5 . . ?
C19 C20 H20 119.6 . . ?
C22 C20 C19 120.88(9) . . ?
C22 C20 H20 119.6 . . ?
C38 C37 H37 119.0 . . ?
C35 C37 C38 122.00(9) . . ?
C35 C37 H37 119.0 . . ?
C10 C8 H8 119.3 . . ?
C6 C8 C10 121.43(10) . . ?
C6 C8 H8 119.3 . . ?
C10 C9 H9 118.9 . . ?
C7 C9 C10 122.11(9) . . ?
C7 C9 H9 118.9 . . ?
C24 C22 H22 119.1 . . ?
C20 C22 C24 121.77(9) . . ?
C20 C22 H22 119.1 . . ?
C38 C36 H36 119.2 . . ?
C34 C36 C38 121.65(9) . . ?
C34 C36 H36 119.2 . . ?
C10 C11 C13 108.70(9) . . ?
C10 C11 C14 111.67(9) . . ?
C10 C11 C13A 110.0(4) . . ?
C10 C11 C12A 107.4(4) . . ?
C13 C11 C14 107.49(10) . . ?
C12 C11 C10 109.74(9) . . ?
C12 C11 C13 110.40(10) . . ?
C12 C11 C14 108.82(10) . . ?
C14A C11 C10 115.5(5) . . ?
C14A C11 C13A 104.6(6) . . ?
C14A C11 C12A 119.3(8) . . ?
C12A C11 C13A 98.3(8) . . ?
C24 C25 C28 112.13(9) . . ?
C24 C25 C26 108.95(9) . . ?
C27 C25 C24 109.34(8) . . ?
C27 C25 C28 107.95(9) . . ?
C27 C25 C26 109.88(10) . . ?
C26 C25 C28 108.57(10) . . ?
C25 C27 H27A 109.5 . . ?
C25 C27 H27B 109.5 . . ?
C25 C27 H27C 109.5 . . ?
H27A C27 H27B 109.5 . . ?
H27A C27 H27C 109.5 . . ?
H27B C27 H27C 109.5 . . ?
C25 C28 H28A 109.5 . . ?
C25 C28 H28B 109.5 . . ?
C25 C28 H28C 109.5 . . ?
H28A C28 H28B 109.5 . . ?
H28A C28 H28C 109.5 . . ?
H28B C28 H28C 109.5 . . ?
C11 C13 H13A 109.5 . . ?
C11 C13 H13B 109.5 . . ?
C11 C13 H13C 109.5 . . ?
H13A C13 H13B 109.5 . . ?
H13A C13 H13C 109.5 . . ?
H13B C13 H13C 109.5 . . ?
C11 C12 H12A 109.5 . . ?
C11 C12 H12B 109.5 . . ?
C11 C12 H12C 109.5 . . ?
H12A C12 H12B 109.5 . . ?
H12A C12 H12C 109.5 . . ?
H12B C12 H12C 109.5 . . ?
C25 C26 H26A 109.5 . . ?
C25 C26 H26B 109.5 . . ?
C25 C26 H26C 109.5 . . ?
H26A C26 H26B 109.5 . . ?
H26A C26 H26C 109.5 . . ?
H26B C26 H26C 109.5 . . ?
C11 C14 H14A 109.5 . . ?
C11 C14 H14B 109.5 . . ?
C11 C14 H14C 109.5 . . ?
H14A C14 H14B 109.5 . . ?
H14A C14 H14C 109.5 . . ?
H14B C14 H14C 109.5 . . ?
C38 C39 C40 112.80(9) . . ?
C38 C39 C42 108.51(10) . . ?
C38 C39 C40A 103.5(3) . . ?
C40 C39 C42 107.66(12) . . ?
C41 C39 C38 109.74(9) . . ?
C41 C39 C40 109.08(11) . . ?
C41 C39 C42 108.97(11) . . ?
C41A C39 C38 112.9(3) . . ?
C41A C39 C40A 100.1(5) . . ?
C42A C39 C38 111.4(3) . . ?
C42A C39 C41A 118.6(5) . . ?
C42A C39 C40A 108.6(5) . . ?
C39 C40 H40A 109.5 . . ?
C39 C40 H40B 109.5 . . ?
C39 C40 H40C 109.5 . . ?
H40A C40 H40B 109.5 . . ?
H40A C40 H40C 109.5 . . ?
H40B C40 H40C 109.5 . . ?
C39 C41 H41A 109.5 . . ?
C39 C41 H41B 109.5 . . ?
C39 C41 H41C 109.5 . . ?
H41A C41 H41B 109.5 . . ?
H41A C41 H41C 109.5 . . ?
H41B C41 H41C 109.5 . . ?
C39 C42 H42A 109.5 . . ?
C39 C42 H42B 109.5 . . ?
C39 C42 H42C 109.5 . . ?
H42A C42 H42B 109.5 . . ?
H42A C42 H42C 109.5 . . ?
H42B C42 H42C 109.5 . . ?
C39 C41A H41D 109.5 . . ?
C39 C41A H41E 109.5 . . ?
C39 C41A H41F 109.5 . . ?
H41D C41A H41E 109.5 . . ?
H41D C41A H41F 109.5 . . ?
H41E C41A H41F 109.5 . . ?
C39 C40A H40D 109.5 . . ?
C39 C40A H40E 109.5 . . ?
C39 C40A H40F 109.5 . . ?
H40D C40A H40E 109.5 . . ?
H40D C40A H40F 109.5 . . ?
H40E C40A H40F 109.5 . . ?
C39 C42A H42D 109.5 . . ?
C39 C42A H42E 109.5 . . ?
C39 C42A H42F 109.5 . . ?
H42D C42A H42E 109.5 . . ?
H42D C42A H42F 109.5 . . ?
H42E C42A H42F 109.5 . . ?
C11 C13A H13D 109.5 . . ?
C11 C13A H13E 109.5 . . ?
C11 C13A H13F 109.5 . . ?
H13D C13A H13E 109.5 . . ?
H13D C13A H13F 109.5 . . ?
H13E C13A H13F 109.5 . . ?
C11 C14A H14D 109.5 . . ?
C11 C14A H14E 109.5 . . ?
C11 C14A H14F 109.5 . . ?
H14D C14A H14E 109.5 . . ?
H14D C14A H14F 109.5 . . ?
H14E C14A H14F 109.5 . . ?
C11 C12A H12D 109.5 . . ?
C11 C12A H12E 109.5 . . ?
C11 C12A H12F 109.5 . . ?
H12D C12A H12E 109.5 . . ?
H12D C12A H12F 109.5 . . ?
H12E C12A H12F 109.5 . . ?

loop_
_geom_bond_atom_site_label_1
_geom_bond_atom_site_label_2
_geom_bond_distance
_geom_bond_site_symmetry_2
_geom_bond_publ_flag
S3 C32 1.7646(9) . ?
S3 C29 1.7961(10) . ?
S1 C4 1.7654(9) . ?
S1 C1 1.7923(10) . ?
S2 C18 1.7642(9) . ?
S2 C15 1.7970(10) . ?
O1 C1 1.2123(12) . ?
O2 C15 1.2120(12) . ?
O3 C29 1.2137(12) . ?
C19 C18 1.4623(12) . ?
C19 C21 1.4038(13) . ?
C19 C20 1.4060(13) . ?
C5 C4 1.4649(13) . ?
C5 C6 1.4018(13) . ?
C5 C7 1.4062(13) . ?
C33 C32 1.4629(13) . ?
C33 C35 1.4022(13) . ?
C33 C34 1.4042(13) . ?
C30 C30 1.3833(19) 5_666 ?
C30 C31 1.4322(12) . ?
C30 C29 1.5042(12) . ?
C31 H31 0.9500 . ?
C31 C32 1.3693(13) . ?
C16 C17 1.4310(13) . ?
C16 C15 1.5060(12) . ?
C16 C2 1.3822(15) . ?
C18 C17 1.3680(13) . ?
C17 H17 0.9500 . ?
C2 C3 1.4341(13) . ?
C2 C1 1.5051(12) . ?
C4 C3 1.3690(13) . ?
C3 H3 0.9500 . ?
C21 H21 0.9500 . ?
C21 C23 1.3928(13) . ?
C23 H23 0.9500 . ?
C23 C24 1.4021(14) . ?
C10 C8 1.3915(14) . ?
C10 C9 1.4102(14) . ?
C10 C11 1.5363(13) . ?
C38 C37 1.4023(14) . ?
C38 C36 1.3976(14) . ?
C38 C39 1.5357(13) . ?
C24 C22 1.3992(14) . ?
C24 C25 1.5365(13) . ?
C35 H35 0.9500 . ?
C35 C37 1.3903(14) . ?
C6 H6 0.9500 . ?
C6 C8 1.3898(14) . ?
C7 H7 0.9500 . ?
C7 C9 1.3894(14) . ?
C34 H34 0.9500 . ?
C34 C36 1.3893(14) . ?
C20 H20 0.9500 . ?
C20 C22 1.3878(14) . ?
C37 H37 0.9500 . ?
C8 H8 0.9500 . ?
C9 H9 0.9500 . ?
C22 H22 0.9500 . ?
C36 H36 0.9500 . ?
C11 C13 1.5368(16) . ?
C11 C12 1.5252(16) . ?
C11 C14 1.5543(16) . ?
C11 C13A 1.727(11) . ?
C11 C14A 1.397(10) . ?
C11 C12A 1.541(11) . ?
C25 C27 1.5365(15) . ?
C25 C28 1.5421(16) . ?
C25 C26 1.5396(16) . ?
C27 H27A 0.9800 . ?
C27 H27B 0.9800 . ?
C27 H27C 0.9800 . ?
C28 H28A 0.9800 . ?
C28 H28B 0.9800 . ?
C28 H28C 0.9800 . ?
C13 H13A 0.9800 . ?
C13 H13B 0.9800 . ?
C13 H13C 0.9800 . ?
C12 H12A 0.9800 . ?
C12 H12B 0.9800 . ?
C12 H12C 0.9800 . ?
C26 H26A 0.9800 . ?
C26 H26B 0.9800 . ?
C26 H26C 0.9800 . ?
C14 H14A 0.9800 . ?
C14 H14B 0.9800 . ?
C14 H14C 0.9800 . ?
C39 C40 1.5363(18) . ?
C39 C41 1.5168(16) . ?
C39 C42 1.5675(18) . ?
C39 C41A 1.533(7) . ?
C39 C40A 1.683(7) . ?
C39 C42A 1.397(7) . ?
C40 H40A 0.9800 . ?
C40 H40B 0.9800 . ?
C40 H40C 0.9800 . ?
C41 H41A 0.9800 . ?
C41 H41B 0.9800 . ?
C41 H41C 0.9800 . ?
C42 H42A 0.9800 . ?
C42 H42B 0.9800 . ?
C42 H42C 0.9800 . ?
C41A H41D 0.9800 . ?
C41A H41E 0.9800 . ?
C41A H41F 0.9800 . ?
C40A H40D 0.9800 . ?
C40A H40E 0.9800 . ?
C40A H40F 0.9800 . ?
C42A H42D 0.9800 . ?
C42A H42E 0.9800 . ?
C42A H42F 0.9800 . ?
C13A H13D 0.9800 . ?
C13A H13E 0.9800 . ?
C13A H13F 0.9800 . ?
C14A H14D 0.9800 . ?
C14A H14E 0.9800 . ?
C14A H14F 0.9800 . ?
C12A H12D 0.9800 . ?
C12A H12E 0.9800 . ?
C12A H12F 0.9800 . ?

loop_
_geom_torsion_atom_site_label_1
_geom_torsion_atom_site_label_2
_geom_torsion_atom_site_label_3
_geom_torsion_atom_site_label_4
_geom_torsion
_geom_torsion_site_symmetry_1
_geom_torsion_site_symmetry_2
_geom_torsion_site_symmetry_3
_geom_torsion_site_symmetry_4
_geom_torsion_publ_flag
S1 C4 C3 C2 -0.35(11) . . . . ?
S2 C18 C17 C16 0.22(11) . . . . ?
C19 C18 C17 C16 179.84(8) . . . . ?
C19 C21 C23 C24 0.13(15) . . . . ?
C19 C20 C22 C24 -0.33(17) . . . . ?
C5 C4 C3 C2 -179.14(9) . . . . ?
C5 C6 C8 C10 -0.30(17) . . . . ?
C5 C7 C9 C10 -0.33(17) . . . . ?
C33 C35 C37 C38 -0.36(16) . . . . ?
C33 C34 C36 C38 0.01(17) . . . . ?
C30 C30 C31 C32 -176.02(12) 5_666 . . . ?
C30 C30 C29 S3 175.09(10) 5_666 . . . ?
C30 C30 C29 O3 -4.35(17) 5_666 . . . ?
C30 C31 C32 S3 -0.41(11) . . . . ?
C30 C31 C32 C33 179.95(9) . . . . ?
C31 C30 C29 S3 -3.79(9) . . . . ?
C31 C30 C29 O3 176.77(9) . . . . ?
C16 C2 C3 C4 -177.22(10) . . . . ?
C16 C2 C1 S1 176.17(8) . . . . ?
C16 C2 C1 O1 -3.70(15) . . . . ?
C18 S2 C15 O2 177.87(8) . . . . ?
C18 S2 C15 C16 -2.84(6) . . . . ?
C18 C19 C21 C23 -179.11(9) . . . . ?
C18 C19 C20 C22 179.22(9) . . . . ?
C17 C16 C15 S2 3.46(9) . . . . ?
C17 C16 C15 O2 -177.31(9) . . . . ?
C17 C16 C2 C3 179.48(9) . . . . ?
C17 C16 C2 C1 -0.47(15) . . . . ?
C15 S2 C18 C19 -178.03(7) . . . . ?
C15 S2 C18 C17 1.61(7) . . . . ?
C15 C16 C17 C18 -2.44(11) . . . . ?
C15 C16 C2 C3 -1.90(16) . . . . ?
C15 C16 C2 C1 178.15(7) . . . . ?
C2 C16 C17 C18 176.30(9) . . . . ?
C2 C16 C15 S2 -175.37(8) . . . . ?
C2 C16 C15 O2 3.86(15) . . . . ?
C4 S1 C1 O1 -177.06(8) . . . . ?
C4 S1 C1 C2 3.06(7) . . . . ?
C4 C5 C6 C8 -177.64(9) . . . . ?
C4 C5 C7 C9 177.92(9) . . . . ?
C3 C2 C1 S1 -3.79(9) . . . . ?
C3 C2 C1 O1 176.34(9) . . . . ?
C32 S3 C29 O3 -177.47(8) . . . . ?
C32 S3 C29 C30 3.04(7) . . . . ?
C32 C33 C35 C37 179.09(9) . . . . ?
C32 C33 C34 C36 -178.92(10) . . . . ?
C1 S1 C4 C5 177.25(7) . . . . ?
C1 S1 C4 C3 -1.68(8) . . . . ?
C1 C2 C3 C4 2.73(11) . . . . ?
C29 S3 C32 C33 178.05(7) . . . . ?
C29 S3 C32 C31 -1.63(7) . . . . ?
C29 C30 C31 C32 2.78(11) . . . . ?
C21 C19 C18 S2 165.60(7) . . . . ?
C21 C19 C18 C17 -14.00(15) . . . . ?
C21 C19 C20 C22 0.30(15) . . . . ?
C21 C23 C24 C22 -0.15(15) . . . . ?
C21 C23 C24 C25 178.70(9) . . . . ?
C23 C24 C22 C20 0.25(16) . . . . ?
C23 C24 C25 C27 -119.48(11) . . . . ?
C23 C24 C25 C28 0.21(14) . . . . ?
C23 C24 C25 C26 120.42(12) . . . . ?
C35 C33 C32 S3 -166.17(8) . . . . ?
C35 C33 C32 C31 13.45(15) . . . . ?
C35 C33 C34 C36 0.08(15) . . . . ?
C6 C5 C4 S1 9.98(12) . . . . ?
C6 C5 C4 C3 -171.29(10) . . . . ?
C6 C5 C7 C9 -0.11(15) . . . . ?
C7 C5 C4 S1 -168.00(8) . . . . ?
C7 C5 C4 C3 10.74(15) . . . . ?
C7 C5 C6 C8 0.42(15) . . . . ?
C34 C33 C32 S3 12.80(12) . . . . ?
C34 C33 C32 C31 -167.58(10) . . . . ?
C34 C33 C35 C37 0.09(15) . . . . ?
C20 C19 C18 S2 -13.28(12) . . . . ?
C20 C19 C18 C17 167.12(10) . . . . ?
C20 C19 C21 C23 -0.20(14) . . . . ?
C37 C38 C36 C34 -0.27(16) . . . . ?
C37 C38 C39 C40 -2.76(16) . . . . ?
C37 C38 C39 C41 119.08(12) . . . . ?
C37 C38 C39 C42 -121.95(12) . . . . ?
C37 C38 C39 C41A 167.4(4) . . . . ?
C37 C38 C39 C40A 60.1(3) . . . . ?
C37 C38 C39 C42A -56.3(5) . . . . ?
C8 C10 C9 C7 0.45(16) . . . . ?
C8 C10 C11 C13 -119.53(11) . . . . ?
C8 C10 C11 C12 119.65(12) . . . . ?
C8 C10 C11 C14 -1.11(14) . . . . ?
C8 C10 C11 C13A -178.3(5) . . . . ?
C8 C10 C11 C14A -60.2(6) . . . . ?
C8 C10 C11 C12A 75.7(8) . . . . ?
C9 C10 C8 C6 -0.13(16) . . . . ?
C9 C10 C11 C13 58.59(13) . . . . ?
C9 C10 C11 C12 -62.23(13) . . . . ?
C9 C10 C11 C14 177.01(10) . . . . ?
C9 C10 C11 C13A -0.2(5) . . . . ?
C9 C10 C11 C14A 117.9(6) . . . . ?
C9 C10 C11 C12A -106.2(8) . . . . ?
C22 C24 C25 C27 59.34(13) . . . . ?
C22 C24 C25 C28 179.03(10) . . . . ?
C22 C24 C25 C26 -60.76(13) . . . . ?
C36 C38 C37 C35 0.44(16) . . . . ?
C36 C38 C39 C40 178.77(11) . . . . ?
C36 C38 C39 C41 -59.40(14) . . . . ?
C36 C38 C39 C42 59.57(14) . . . . ?
C36 C38 C39 C41A -11.1(4) . . . . ?
C36 C38 C39 C40A -118.3(3) . . . . ?
C36 C38 C39 C42A 125.2(5) . . . . ?
C11 C10 C8 C6 178.05(10) . . . . ?
C11 C10 C9 C7 -177.77(10) . . . . ?
C25 C24 C22 C20 -178.64(10) . . . . ?
C39 C38 C37 C35 -178.08(10) . . . . ?
C39 C38 C36 C34 178.29(10) . . . . ?
